data_2022512
loop_
_publ_author_name
'Akram, Sehrish'
'Mehmood, Arshad'
'Noureen, Sajida'
'Ahmed, Maqsood'

_publ_section_title
;
 Thermal-induced transformation of glutamic acid to pyroglutamic acid and
 self-cocrystallization: a charge--density analysis
;
_journal_coeditor_code EF3024
_journal_issue 2
_journal_name_full 'Acta Crystallographica Section C Structural Chemistry'
_journal_paper_doi 10.1107/S2053229621013607
_journal_volume 78
_journal_year 2022
_chemical_absolute_configuration unk
_chemical_formula_iupac 'C5 H7 N O3, C5 H9 N O4, H2 O'
_chemical_formula_moiety 'C5 H7 N O3, C5 H9 N O4, H2 O'
_chemical_formula_sum 'C10 H18 N2 O8'
_chemical_formula_weight 294.263
_chemical_name_common
;
Glutamic acid--pyroglutamic acid--water (1/1/1)
;
_chemical_name_systematic
;
2-Aminopentanedioic acid--5-oxopyrrolidine-2-carboxylic acid--water (1/1/1)
;
_space_group_crystal_system monoclinic
_space_group_IT_number 4
_space_group_name_Hall 'P 2yb'
_space_group_name_H-M_alt 'P 1 21 1'
_audit_creation_method
;
Olex2 1.3
(compiled 2020.11.12 svn.r5f609507 for OlexSys, GUI svn.r6408)
;
_cell_angle_alpha 90
_cell_angle_beta 96.817(2)
_cell_angle_gamma 90
_cell_formula_units_Z 2
_cell_length_a 5.1153(3)
_cell_length_b 7.1849(4)
_cell_length_c 18.4639(9)
_cell_measurement_reflns_used 3695
_cell_measurement_temperature 298(2)
_cell_measurement_theta_max 25.31
_cell_measurement_theta_min 3.05
_cell_volume 673.80(6)
_computing_cell_refinement
;
SAINT (Bruker, 2016)
;
_computing_data_reduction
;
SAINT (Bruker, 2016)
;
_computing_molecular_graphics
;
OLEX2 (Dolomanov <i>et al.</i>,  2009)
;
_computing_publication_material
;
OLEX2 (Dolomanov <i>et al.</i>,  2009)
;
_computing_structure_refinement
;
olex2.refine (Bourhis <i>et al.</i>,  2015)
;
_computing_structure_solution
;
SHELXT2018 (Sheldrick, 2015)
;
_diffrn_ambient_temperature 298(2)
_diffrn_measured_fraction_theta_full 0.9970
_diffrn_measured_fraction_theta_max 0.9963
_diffrn_measurement_device_type
;
Bruker D8 Venture
;
_diffrn_measurement_method '\f and \w scans'
_diffrn_radiation_type 'Mo K\a'
_diffrn_radiation_wavelength 0.71073
_diffrn_reflns_av_R_equivalents 0.0549
_diffrn_reflns_av_unetI/netI 0.0659
_diffrn_reflns_limit_h_max 6
_diffrn_reflns_limit_h_min -6
_diffrn_reflns_limit_k_max 8
_diffrn_reflns_limit_k_min -8
_diffrn_reflns_limit_l_max 22
_diffrn_reflns_limit_l_min -22
_diffrn_reflns_number 7139
_diffrn_reflns_theta_full 25.2417
_diffrn_reflns_theta_max 25.33
_diffrn_reflns_theta_min 2.22
_diffrn_source_current 1.0
_diffrn_source_power 0.05
_diffrn_source_voltage 50.0
_diffrn_standards_number 0
_exptl_absorpt_coefficient_mu 0.126
_exptl_absorpt_correction_T_max 0.7452
_exptl_absorpt_correction_T_min 0.4873
_exptl_absorpt_correction_type multi-scan
_exptl_absorpt_process_details
;
(SADABS; Bruker, 2016; Krause <i>et al.</i>,  2015)
;
_exptl_crystal_colour colourless
_exptl_crystal_density_diffrn 1.450
_exptl_crystal_description plate-like
_exptl_crystal_F_000 312.231
_exptl_crystal_size_max 0.5
_exptl_crystal_size_mid 0.29
_exptl_crystal_size_min 0.07
_refine_diff_density_max 0.2705
_refine_diff_density_min -0.2724
_refine_ls_abs_structure_details
;
Flack (1983)
;
_refine_ls_abs_structure_Flack 0.0(19)
_refine_ls_goodness_of_fit_ref 1.1218
_refine_ls_hydrogen_treatment mixed
_refine_ls_matrix_type full
_refine_ls_number_constraints 23
_refine_ls_number_parameters 199
_refine_ls_number_reflns 2442
_refine_ls_number_restraints 1
_refine_ls_restrained_S_all 1.1218
_refine_ls_R_factor_all 0.0744
_refine_ls_R_factor_gt 0.0505
_refine_ls_shift/su_max 0.0003
_refine_ls_shift/su_mean 0.0000
_refine_ls_structure_factor_coef Fsqd
_refine_ls_weighting_details 'w=1/[\s^2^(Fo^2^)+(0.0331P)^2^+0.2123P] where P=(Fo^2^+2Fc^2^)/3'
_refine_ls_weighting_scheme calc
_refine_ls_wR_factor_gt 0.1008
_refine_ls_wR_factor_ref 0.1157
_reflns_number_gt 1905
_reflns_number_total 2442
_reflns_threshold_expression I>=2u(I)
_cod_data_source_file ef3024sup1.cif
_cod_data_source_block IAM_SHELX
_cod_original_sg_symbol_Hall ' P 2yb'
_cod_database_code 2022512

loop_
_space_group_symop_id
_space_group_symop_operation_xyz
1 x,y,z
2 -x,y+1/2,-z

loop_
_atom_site_type_symbol
_atom_site_label
_atom_site_fract_x
_atom_site_fract_y
_atom_site_fract_z
_atom_site_U_iso_or_equiv
_atom_site_adp_type
_atom_site_occupancy
O O2 -0.1942(5) -0.6634(4) -0.70646(12) 0.0468(7) Uani 1.000000
O O3 -0.5490(5) -0.5139(4) -0.67679(12) 0.0454(7) Uani 1.000000
O O4 -0.3070(4) -0.4779(4) -0.54825(10) 0.0379(6) Uani 1.000000
O O5 -0.6743(4) -0.5020(3) -0.49491(11) 0.0343(6) Uani 1.000000
O O6 -0.3416(5) -0.4878(4) -0.25593(12) 0.0482(7) Uani 1.000000
O O7 0.0386(5) -0.5644(4) -0.19112(12) 0.0506(8) Uani 1.000000
O O8 -0.1419(9) -0.4677(7) -0.07159(18) 0.0867(12) Uani 1.000000
N N1 -0.4011(8) -0.7027(5) -0.84719(15) 0.0520(10) Uani 1.000000
N N2 -0.0595(5) -0.2985(4) -0.42950(13) 0.0265(6) Uani 1.000000
H H2a 0.018(3) -0.264(2) -0.38588(13) 0.0397(9) Uiso 1.000000
H H2b 0.058(2) -0.3540(9) -0.4541(9) 0.0397(9) Uiso 1.000000
H H2c -0.1242(7) -0.1988(13) -0.4541(10) 0.0397(9) Uiso 1.000000
O O1 -0.2102(7) -0.6781(4) -0.95192(14) 0.0793(11) Uani 1.000000
C C1 -0.3373(9) -0.6116(6) -0.9046(2) 0.0511(11) Uani 1.000000
C C2 -0.4415(13) -0.4213(7) -0.9039(3) 0.0831(18) Uani 1.000000
H H2d -0.3007(13) -0.3313(7) -0.9051(3) 0.100(2) Uiso 1.000000
H H2e -0.5711(13) -0.4007(7) -0.9459(3) 0.100(2) Uiso 1.000000
C C3 -0.5660(10) -0.4021(6) -0.8346(2) 0.0565(12) Uani 1.000000
H H3a -0.4714(10) -0.3116(6) -0.8025(2) 0.0678(14) Uiso 1.000000
H H3b -0.7479(10) -0.3625(6) -0.8450(2) 0.0678(14) Uiso 1.000000
C C4 -0.5501(7) -0.5953(5) -0.79956(16) 0.0378(9) Uani 1.000000
H H4 -0.7272(7) -0.6477(5) -0.80005(16) 0.0454(11) Uiso 1.000000
C C5 -0.4099(7) -0.5955(5) -0.72237(17) 0.0337(8) Uani 1.000000
C C6 -0.4334(6) -0.4712(5) -0.49441(16) 0.0275(7) Uani 1.000000
C C7 -0.2773(6) -0.4305(4) -0.42022(15) 0.0244(7) Uani 1.000000
H H7a -0.3944(6) -0.3754(4) -0.38777(15) 0.0293(9) Uiso 1.000000
C C8 -0.1729(7) -0.6164(5) -0.38876(16) 0.0319(8) Uani 1.000000
H H8a -0.3230(7) -0.6946(5) -0.38229(16) 0.0383(9) Uiso 1.000000
H H8b -0.0782(7) -0.6763(5) -0.42487(16) 0.0383(9) Uiso 1.000000
C C9 0.0067(7) -0.6130(5) -0.31693(15) 0.0353(8) Uani 1.000000
H H9a 0.0735(7) -0.7378(5) -0.30658(15) 0.0423(10) Uiso 1.000000
H H9b 0.1562(7) -0.5335(5) -0.32252(15) 0.0423(10) Uiso 1.000000
C C10 -0.1211(8) -0.5462(5) -0.25318(17) 0.0363(9) Uani 1.000000
H H7 -0.042(7) -0.536(6) -0.152(2) 0.0544(13) Uiso 1.000000
H H1 -0.339(7) -0.827(6) -0.832(2) 0.0544(13) Uiso 1.000000
H H3 -0.467(7) -0.497(7) -0.628(2) 0.0544(13) Uiso 1.000000
H H8c -0.126(12) -0.552(11) -0.031(4) 0.15(3) Uiso 1.000000
H H8d 0.010(12) -0.395(8) -0.058(3) 0.10(2) Uiso 1.000000

loop_
_atom_site_aniso_label
_atom_site_aniso_U_11
_atom_site_aniso_U_22
_atom_site_aniso_U_33
_atom_site_aniso_U_12
_atom_site_aniso_U_13
_atom_site_aniso_U_23
O2 0.0454(16) 0.0587(18) 0.0343(13) 0.0148(14) -0.0034(12) -0.0035(13)
O3 0.0459(14) 0.0590(18) 0.0302(12) 0.0106(15) 0.0004(11) -0.0112(13)
O4 0.0310(12) 0.0594(17) 0.0228(10) -0.0007(13) 0.0010(9) -0.0082(12)
O5 0.0235(12) 0.0396(15) 0.0386(12) -0.0029(12) -0.0012(9) -0.0086(12)
O6 0.0520(16) 0.0563(18) 0.0369(13) 0.0077(16) 0.0073(11) -0.0001(14)
O7 0.0560(17) 0.065(2) 0.0288(12) -0.0069(15) -0.0021(12) 0.0038(14)
O8 0.117(3) 0.102(3) 0.0429(18) -0.029(3) 0.0159(18) -0.001(2)
N1 0.099(3) 0.0292(19) 0.0283(16) 0.0117(19) 0.0090(17) -0.0004(15)
N2 0.0283(14) 0.0246(14) 0.0257(13) -0.0054(12) -0.0003(11) 0.0011(12)
O1 0.133(3) 0.067(2) 0.0440(16) 0.024(2) 0.0347(18) 0.0022(17)
C1 0.077(3) 0.041(2) 0.0340(19) 0.004(2) 0.002(2) 0.003(2)
C2 0.147(5) 0.049(3) 0.058(3) 0.029(3) 0.031(3) 0.015(2)
C3 0.079(3) 0.046(3) 0.042(2) 0.021(2) -0.005(2) 0.004(2)
C4 0.049(2) 0.034(2) 0.0290(16) 0.0029(18) -0.0023(16) -0.0014(17)
C5 0.040(2) 0.0312(19) 0.0291(16) -0.0007(17) 0.0005(15) -0.0001(16)
C6 0.0288(17) 0.0223(17) 0.0310(16) 0.0018(14) 0.0018(13) -0.0009(15)
C7 0.0250(17) 0.0257(18) 0.0229(15) -0.0044(13) 0.0043(13) -0.0027(14)
C8 0.040(2) 0.0250(18) 0.0308(17) -0.0018(16) 0.0050(14) 0.0009(16)
C9 0.040(2) 0.034(2) 0.0302(16) 0.0059(17) -0.0030(15) 0.0044(16)
C10 0.047(2) 0.029(2) 0.0324(18) -0.0048(17) 0.0032(16) 0.0067(16)

loop_
_atom_type_symbol
_atom_type_scat_Cromer_Mann_a1
_atom_type_scat_Cromer_Mann_a2
_atom_type_scat_Cromer_Mann_a3
_atom_type_scat_Cromer_Mann_a4
_atom_type_scat_Cromer_Mann_b1
_atom_type_scat_Cromer_Mann_b2
_atom_type_scat_Cromer_Mann_b3
_atom_type_scat_Cromer_Mann_b4
_atom_type_scat_Cromer_Mann_c
_atom_type_scat_dispersion_source
_atom_type_scat_dispersion_real
_atom_type_scat_dispersion_imag
_atom_type_scat_source
H 0.49300 0.32291 0.14019 0.04081 10.51090 26.12570 3.14236 57.79970 0.0030380000826 'Henke, Gullikson and Davis, At. Data and Nucl. Data Tables, 1993, 54, 2' 0.00000 0.00000 'International Tables Volume C Table 6.1.1.4 (pp. 500-502)'
C 2.31000 1.02000 1.58860 0.86500 20.84390 10.20750 0.56870 51.65120 0.215599998832 'Henke, Gullikson and Davis, At. Data and Nucl. Data Tables, 1993, 54, 2' 0.00347 0.00161 'International Tables Volume C Table 6.1.1.4 (pp. 500-502)'
O 3.04850 2.28680 1.54630 0.86700 13.27710 5.70110 0.32390 32.90890 0.250800013542 'Henke, Gullikson and Davis, At. Data and Nucl. Data Tables, 1993, 54, 2' 0.01158 0.00611 'International Tables Volume C Table 6.1.1.4 (pp. 500-502)'
N 12.21260 3.13220 2.01250 1.16630 0.00570 9.89330 28.99750 0.58260 -11.5290002823 'Henke, Gullikson and Davis, At. Data and Nucl. Data Tables, 1993, 54, 2' 0.00653 0.00323 'International Tables Volume C Table 6.1.1.4 (pp. 500-502)'

loop_
_geom_angle_atom_site_label_1
_geom_angle_atom_site_label_2
_geom_angle_atom_site_label_3
_geom_angle_site_symmetry_1
_geom_angle_site_symmetry_3
_geom_angle
_geom_angle_publ_flag
C4 N1 C1 . . 114.9(3) ?
O1 C1 N1 . . 125.0(4) ?
C2 C1 N1 . . 109.3(4) ?
C2 C1 O1 . . 125.8(4) ?
C3 C2 C1 . . 106.5(4) ?
C4 C3 C2 . . 105.7(3) ?
C3 C4 N1 . . 103.4(3) ?
C5 C4 N1 . . 110.2(3) ?
C5 C4 C3 . . 113.2(3) ?
O3 C5 O2 . . 125.2(3) ?
C4 C5 O2 . . 122.9(3) ?
C4 C5 O3 . . 111.9(3) ?
O5 C6 O4 . . 126.1(3) ?
C7 C6 O4 . . 117.1(3) ?
C7 C6 O5 . . 116.7(3) ?
C6 C7 N2 . . 109.7(2) ?
C8 C7 N2 . . 111.6(2) ?
C8 C7 C6 . . 107.2(2) ?
C9 C8 C7 . . 117.7(3) ?
C10 C9 C8 . . 114.6(3) ?
O7 C10 O6 . . 123.3(3) ?
C9 C10 O6 . . 125.3(3) ?
C9 C10 O7 . . 111.4(3) ?

loop_
_geom_bond_atom_site_label_1
_geom_bond_atom_site_label_2
_geom_bond_site_symmetry_2
_geom_bond_distance
_geom_bond_publ_flag
O2 C5 . 1.210(4) ?
O3 C5 . 1.304(4) ?
O4 C6 . 1.249(3) ?
O5 C6 . 1.251(3) ?
O6 C10 . 1.198(4) ?
O7 C10 . 1.333(4) ?
N1 C1 . 1.320(5) ?
N1 C4 . 1.452(5) ?
N2 C7 . 1.488(4) ?
O1 C1 . 1.244(5) ?
C1 C2 . 1.468(6) ?
C2 C3 . 1.502(6) ?
C3 C4 . 1.530(5) ?
C4 C5 . 1.518(5) ?
C6 C7 . 1.530(4) ?
C7 C8 . 1.527(4) ?
C8 C9 . 1.521(4) ?
C9 C10 . 1.492(4) ?

loop_
_geom_torsion_atom_site_label_1
_geom_torsion_atom_site_label_2
_geom_torsion_atom_site_label_3
_geom_torsion_atom_site_label_4
_geom_torsion_site_symmetry_1
_geom_torsion_site_symmetry_2
_geom_torsion_site_symmetry_3
_geom_torsion_site_symmetry_4
_geom_torsion
_geom_torsion_publ_flag
O2 C5 C4 N1 . . . . 5.8(4) ?
O2 C5 C4 C3 . . . . -109.3(4) ?
O3 C5 C4 N1 . . . . -174.5(3) ?
O3 C5 C4 C3 . . . . 70.3(3) ?
O4 C6 C7 N2 . . . . 35.1(3) ?
O4 C6 C7 C8 . . . . -86.2(3) ?
O5 C6 C7 N2 . . . . -147.6(3) ?
O5 C6 C7 C8 . . . . 91.0(3) ?
O6 C10 C9 C8 . . . . -4.3(4) ?
O7 C10 C9 C8 . . . . 173.7(3) ?
N1 C1 C2 C3 . . . . 3.6(4) ?
N1 C4 C3 C2 . . . . 4.7(4) ?
N2 C7 C8 C9 . . . . 55.7(3) ?
O1 C1 C2 C3 . . . . -176.8(6) ?
C1 C2 C3 C4 . . . . -5.1(5) ?
C2 C3 C4 C5 . . . . 123.8(4) ?
C6 C7 C8 C9 . . . . 175.8(2) ?
C7 C8 C9 C10 . . . . 64.9(3) ?

_cod_database_fobs_code 2022512
